data_7000939
loop_
_publ_author_name
'Djukic, Jean-Pierre'
'Parkhomenko, Ksenia'
'Hijazi, Akram'
'Chemmi, Atika'
'Allouche, Lionel'
'Brelot, Lydia'
'Pfeffer, Michel'
'Ricard, Louis'
'Le Goff, Xavier-Fr\'ed\'eric'

_publ_section_title
;
 \m-Chlorido, \m-hydroxo-bridged dicarbonyl ruthenacycles: synthesis,
 structure and catalytic properties in hydrogen atom transfer
;
_journal_issue 15
_journal_name_full 'Dalton Transactions'
_journal_page_first 2695
_journal_page_last 2711
_journal_paper_doi 10.1039/b820426h
_journal_year 2009
_chemical_absolute_configuration rm
_chemical_formula_moiety 'C18 H19 N'
_chemical_formula_sum 'C18 H19 N'
_chemical_formula_weight 249.34
_space_group_IT_number 5
_symmetry_cell_setting monoclinic
_symmetry_Int_Tables_number 5
_symmetry_space_group_name_Hall 'C 2y'
_symmetry_space_group_name_H-M 'C 1 2 1'
_atom_sites_solution_hydrogens geom
_atom_sites_solution_primary direct
_atom_sites_solution_secondary difmap
_audit_creation_method SHELXL-97
_cell_angle_alpha 90.00
_cell_angle_beta 93.780(3)
_cell_angle_gamma 90.00
_cell_formula_units_Z 4
_cell_length_a 17.9479(6)
_cell_length_b 6.2856(4)
_cell_length_c 12.5093(7)
_cell_measurement_reflns_used 3291
_cell_measurement_temperature 173(2)
_cell_measurement_theta_max 30.034
_cell_measurement_theta_min 0.998
_cell_volume 1408.15(13)
_computing_cell_refinement 'Denzo (Nonius B.V., 1998)'
_computing_data_collection 'Collect (Nonius B.V., 1998)'
_computing_data_reduction 'Denzo (Nonius B.V., 1998)'
_computing_molecular_graphics 'PLATON 98 (Spek, 1998)'
_computing_publication_material 'SHELXL-97 (Sheldrick, 1997)'
_computing_structure_refinement 'SHELXL-97 (Sheldrick, 1997)'
_computing_structure_solution 'SHELXS-97 (Sheldrick, 1997)'
_diffrn_ambient_temperature 173(2)
_diffrn_measured_fraction_theta_full 0.995
_diffrn_measured_fraction_theta_max 0.995
_diffrn_measurement_device_type KappaCCD
_diffrn_measurement_method 'phi and omega scans'
_diffrn_radiation_monochromator graphite
_diffrn_radiation_probe x-ray
_diffrn_radiation_type MoK\a
_diffrn_radiation_wavelength 0.71073
_diffrn_reflns_av_R_equivalents 0.0614
_diffrn_reflns_av_sigmaI/netI 0.0536
_diffrn_reflns_limit_h_max 25
_diffrn_reflns_limit_h_min -25
_diffrn_reflns_limit_k_max 8
_diffrn_reflns_limit_k_min -8
_diffrn_reflns_limit_l_max 17
_diffrn_reflns_limit_l_min -12
_diffrn_reflns_number 5637
_diffrn_reflns_theta_full 30.05
_diffrn_reflns_theta_max 30.05
_diffrn_reflns_theta_min 1.63
_diffrn_source 'fine-focus sealed tube'
_exptl_absorpt_coefficient_mu 0.068
_exptl_absorpt_correction_type none
_exptl_crystal_colour colorless
_exptl_crystal_density_diffrn 1.176
_exptl_crystal_density_method 'not measured'
_exptl_crystal_description block
_exptl_crystal_F_000 536
_exptl_crystal_recrystallization_method 'solvent diffusion'
_exptl_crystal_size_max 0.50
_exptl_crystal_size_mid 0.50
_exptl_crystal_size_min 0.50
_refine_diff_density_max 0.270
_refine_diff_density_min -0.163
_refine_diff_density_rms 0.039
_refine_ls_abs_structure_details 'Flack H D (1983), Acta Cryst. A39, 876-881'
_refine_ls_abs_structure_Flack -10(10)
_refine_ls_extinction_coef 0.030(4)
_refine_ls_extinction_expression Fc^*^=kFc[1+0.001xFc^2^\l^3^/sin(2\q)]^-1/4^
_refine_ls_extinction_method SHELXL
_refine_ls_goodness_of_fit_ref 1.057
_refine_ls_hydrogen_treatment constr
_refine_ls_matrix_type full
_refine_ls_number_parameters 175
_refine_ls_number_reflns 2229
_refine_ls_number_restraints 1
_refine_ls_restrained_S_all 1.056
_refine_ls_R_factor_all 0.0504
_refine_ls_R_factor_gt 0.0432
_refine_ls_shift/su_max 0.000
_refine_ls_shift/su_mean 0.000
_refine_ls_structure_factor_coef Fsqd
_refine_ls_weighting_details 'calc w=1/[\s^2^(Fo^2^)+(0.0658P)^2^+0.1745P] where P=(Fo^2^+2Fc^2^)/3'
_refine_ls_weighting_scheme calc
_refine_ls_wR_factor_gt 0.1155
_refine_ls_wR_factor_ref 0.1209
_reflns_number_gt 1969
_reflns_number_total 2229
_reflns_threshold_expression I>2sigma(I)
_cod_data_source_file b820426h.txt
_cod_data_source_block 1b
_cod_original_sg_symbol_Hall 'C 2Y'
_cod_original_sg_symbol_H-M 'C 2'
_cod_database_code 7000939

loop_
_symmetry_equiv_pos_as_xyz
'x, y, z'
'-x, y, -z'
'x+1/2, y+1/2, z'
'-x+1/2, y+1/2, -z'

loop_
_atom_site_label
_atom_site_type_symbol
_atom_site_fract_x
_atom_site_fract_y
_atom_site_fract_z
_atom_site_U_iso_or_equiv
_atom_site_adp_type
_atom_site_occupancy
_atom_site_symmetry_multiplicity
_atom_site_calc_flag
_atom_site_refinement_flags
_atom_site_disorder_assembly
_atom_site_disorder_group
C1 C 0.18173(12) 0.2801(4) 0.82649(14) 0.0476(5) Uani 1 1 d . . .
H1 H 0.1998 0.1418 0.8116 0.057 Uiso 1 1 calc R . .
C2 C 0.18096(15) 0.3488(5) 0.93206(16) 0.0633(8) Uani 1 1 d . . .
H2 H 0.1993 0.2580 0.9885 0.076 Uiso 1 1 calc R . .
C3 C 0.15389(12) 0.5466(5) 0.95555(15) 0.0529(6) Uani 1 1 d . . .
H3 H 0.1519 0.5907 1.0279 0.064 Uiso 1 1 calc R . .
C4 C 0.12964(11) 0.6803(4) 0.87331(15) 0.0504(6) Uani 1 1 d . . .
H4 H 0.1118 0.8185 0.8888 0.060 Uiso 1 1 calc R . .
C5 C 0.13126(10) 0.6133(4) 0.76733(14) 0.0436(5) Uani 1 1 d . . .
H5 H 0.1149 0.7071 0.7110 0.052 Uiso 1 1 calc R . .
C6 C 0.15644(8) 0.4112(3) 0.74291(12) 0.0285(4) Uani 1 1 d . . .
C7 C 0.15592(7) 0.3318(3) 0.63058(11) 0.0259(3) Uani 1 1 d . . .
C8 C 0.12292(8) 0.4454(3) 0.54375(12) 0.0270(3) Uani 1 1 d . . .
H8 H 0.1011 0.5807 0.5548 0.032 Uiso 1 1 calc R . .
C9 C 0.12203(8) 0.3602(3) 0.44159(12) 0.0258(3) Uani 1 1 d . . .
C10 C 0.15498(7) 0.1612(3) 0.42772(11) 0.0245(3) Uani 1 1 d . . .
C11 C 0.18635(8) 0.0596(3) 0.51823(11) 0.0279(3) Uani 1 1 d . . .
H11 H 0.2087 -0.0756 0.5093 0.034 Uiso 1 1 calc R . .
C12 C 0.08613(10) 0.4693(3) 0.34285(13) 0.0348(4) Uani 1 1 d . . .
H12A H 0.1087 0.6118 0.3352 0.042 Uiso 1 1 calc R . .
H12B H 0.0321 0.4885 0.3514 0.042 Uiso 1 1 calc R . .
C13 C 0.09690(10) 0.3387(3) 0.24271(13) 0.0364(4) Uani 1 1 d . . .
H13 H 0.0770 0.4048 0.1739 0.044 Uiso 1 1 calc R . .
C14 C 0.17983(10) 0.2651(4) 0.24498(12) 0.0389(4) Uani 1 1 d . . .
H14A H 0.1966 0.2218 0.1744 0.047 Uiso 1 1 calc R . .
H14B H 0.2156 0.3648 0.2820 0.047 Uiso 1 1 calc R . .
C15 C 0.15569(7) 0.0771(3) 0.31581(11) 0.0284(3) Uani 1 1 d . . .
H15 H 0.1817 -0.0618 0.3067 0.034 Uiso 1 1 calc R . .
C16 C 0.07543(8) 0.1002(3) 0.25801(12) 0.0316(4) Uani 1 1 d . . .
C17 C 0.00784(8) 0.0487(4) 0.32158(15) 0.0384(4) Uani 1 1 d . . .
H17A H -0.0380 0.0878 0.2793 0.058 Uiso 1 1 calc R . .
H17B H 0.0111 0.1292 0.3888 0.058 Uiso 1 1 calc R . .
H17C H 0.0071 -0.1040 0.3374 0.058 Uiso 1 1 calc R . .
C18 C 0.06849(10) -0.0203(4) 0.15160(14) 0.0438(5) Uani 1 1 d . . .
H18A H 0.0619 -0.1724 0.1654 0.066 Uiso 1 1 calc R . .
H18B H 0.1139 0.0011 0.1134 0.066 Uiso 1 1 calc R . .
H18C H 0.0252 0.0331 0.1078 0.066 Uiso 1 1 calc R . .
N1 N 0.18711(7) 0.1404(3) 0.61778(10) 0.0290(3) Uani 1 1 d . . .

loop_
_atom_site_aniso_label
_atom_site_aniso_U_11
_atom_site_aniso_U_22
_atom_site_aniso_U_33
_atom_site_aniso_U_23
_atom_site_aniso_U_13
_atom_site_aniso_U_12
C1 0.0734(13) 0.0403(12) 0.0301(8) 0.0049(9) 0.0097(8) 0.0134(11)
C2 0.1010(19) 0.0605(18) 0.0289(9) 0.0073(11) 0.0093(10) 0.0207(16)
C3 0.0633(11) 0.0639(16) 0.0326(8) -0.0082(11) 0.0105(8) 0.0048(13)
C4 0.0548(11) 0.0526(15) 0.0435(10) -0.0161(10) 0.0009(8) 0.0116(11)
C5 0.0467(9) 0.0455(13) 0.0376(9) -0.0071(9) -0.0048(7) 0.0128(9)
C6 0.0235(6) 0.0339(9) 0.0284(7) 0.0005(7) 0.0029(5) -0.0010(6)
C7 0.0217(6) 0.0282(8) 0.0280(6) 0.0019(7) 0.0032(5) -0.0011(6)
C8 0.0270(6) 0.0219(8) 0.0322(7) 0.0015(7) 0.0024(5) 0.0021(6)
C9 0.0254(6) 0.0238(8) 0.0279(7) 0.0031(6) -0.0004(5) -0.0026(6)
C10 0.0214(5) 0.0245(8) 0.0278(6) 0.0006(6) 0.0023(5) -0.0004(6)
C11 0.0251(6) 0.0267(8) 0.0320(7) 0.0015(7) 0.0022(5) 0.0037(6)
C12 0.0458(8) 0.0247(8) 0.0330(8) 0.0033(7) -0.0045(6) 0.0029(7)
C13 0.0494(9) 0.0296(10) 0.0292(7) 0.0045(7) -0.0048(6) -0.0009(8)
C14 0.0438(9) 0.0442(12) 0.0289(7) 0.0011(8) 0.0045(6) -0.0108(8)
C15 0.0257(6) 0.0301(8) 0.0296(7) -0.0010(7) 0.0025(5) -0.0004(6)
C16 0.0314(7) 0.0292(9) 0.0333(7) -0.0016(7) -0.0039(5) -0.0005(6)
C17 0.0262(7) 0.0324(9) 0.0561(10) -0.0048(9) -0.0014(6) 0.0007(7)
C18 0.0499(10) 0.0410(11) 0.0388(9) -0.0079(9) -0.0089(7) -0.0002(9)
N1 0.0282(5) 0.0304(8) 0.0284(6) 0.0024(6) 0.0017(4) 0.0040(6)

loop_
_atom_type_symbol
_atom_type_description
_atom_type_scat_dispersion_real
_atom_type_scat_dispersion_imag
_atom_type_scat_source
C C 0.0033 0.0000 'International Tables Vol C Tables 4.2.6.8 and 6.1.1.4'
H H 0.0000 0.0000 'International Tables Vol C Tables 4.2.6.8 and 6.1.1.4'
N N 0.0061 0.0000 'International Tables Vol C Tables 4.2.6.8 and 6.1.1.4'

loop_
_geom_angle_atom_site_label_1
_geom_angle_atom_site_label_2
_geom_angle_atom_site_label_3
_geom_angle
_geom_angle_site_symmetry_1
_geom_angle_site_symmetry_3
_geom_angle_publ_flag
C6 C1 C2 120.6(2) . . ?
C6 C1 H1 119.7 . . ?
C2 C1 H1 119.7 . . ?
C3 C2 C1 120.7(2) . . ?
C3 C2 H2 119.7 . . ?
C1 C2 H2 119.7 . . ?
C2 C3 C4 119.45(19) . . ?
C2 C3 H3 120.3 . . ?
C4 C3 H3 120.3 . . ?
C3 C4 C5 120.1(2) . . ?
C3 C4 H4 120.0 . . ?
C5 C4 H4 120.0 . . ?
C6 C5 C4 120.9(2) . . ?
C6 C5 H5 119.6 . . ?
C4 C5 H5 119.6 . . ?
C1 C6 C5 118.28(16) . . ?
C1 C6 C7 119.59(16) . . ?
C5 C6 C7 122.12(16) . . ?
N1 C7 C8 121.60(14) . . ?
N1 C7 C6 115.87(14) . . ?
C8 C7 C6 122.49(15) . . ?
C9 C8 C7 119.86(15) . . ?
C9 C8 H8 120.1 . . ?
C7 C8 H8 120.1 . . ?
C8 C9 C10 118.75(13) . . ?
C8 C9 C12 123.66(15) . . ?
C10 C9 C12 117.59(14) . . ?
C11 C10 C9 117.56(14) . . ?
C11 C10 C15 124.93(15) . . ?
C9 C10 C15 117.48(13) . . ?
N1 C11 C10 124.16(16) . . ?
N1 C11 H11 117.9 . . ?
C10 C11 H11 117.9 . . ?
C9 C12 C13 110.84(15) . . ?
C9 C12 H12A 109.5 . . ?
C13 C12 H12A 109.5 . . ?
C9 C12 H12B 109.5 . . ?
C13 C12 H12B 109.5 . . ?
H12A C12 H12B 108.1 . . ?
C12 C13 C14 108.58(14) . . ?
C12 C13 C16 111.80(14) . . ?
C14 C13 C16 87.48(14) . . ?
C12 C13 H13 115.3 . . ?
C14 C13 H13 115.3 . . ?
C16 C13 H13 115.3 . . ?
C15 C14 C13 86.24(12) . . ?
C15 C14 H14A 114.3 . . ?
C13 C14 H14A 114.3 . . ?
C15 C14 H14B 114.3 . . ?
C13 C14 H14B 114.3 . . ?
H14A C14 H14B 111.4 . . ?
C10 C15 C14 106.49(14) . . ?
C10 C15 C16 109.43(11) . . ?
C14 C15 C16 87.08(12) . . ?
C10 C15 H15 116.6 . . ?
C14 C15 H15 116.6 . . ?
C16 C15 H15 116.6 . . ?
C17 C16 C18 109.03(14) . . ?
C17 C16 C13 118.52(15) . . ?
C18 C16 C13 112.03(15) . . ?
C17 C16 C15 118.35(13) . . ?
C18 C16 C15 111.92(13) . . ?
C13 C16 C15 85.37(13) . . ?
C16 C17 H17A 109.5 . . ?
C16 C17 H17B 109.5 . . ?
H17A C17 H17B 109.5 . . ?
C16 C17 H17C 109.5 . . ?
H17A C17 H17C 109.5 . . ?
H17B C17 H17C 109.5 . . ?
C16 C18 H18A 109.5 . . ?
C16 C18 H18B 109.5 . . ?
H18A C18 H18B 109.5 . . ?
C16 C18 H18C 109.5 . . ?
H18A C18 H18C 109.5 . . ?
H18B C18 H18C 109.5 . . ?
C7 N1 C11 118.07(13) . . ?

loop_
_geom_bond_atom_site_label_1
_geom_bond_atom_site_label_2
_geom_bond_distance
_geom_bond_site_symmetry_2
_geom_bond_publ_flag
C1 C6 1.384(3) . ?
C1 C2 1.390(3) . ?
C1 H1 0.9500 . ?
C2 C3 1.374(4) . ?
C2 H2 0.9500 . ?
C3 C4 1.377(3) . ?
C3 H3 0.9500 . ?
C4 C5 1.393(2) . ?
C4 H4 0.9500 . ?
C5 C6 1.389(3) . ?
C5 H5 0.9500 . ?
C6 C7 1.491(2) . ?
C7 N1 1.341(2) . ?
C7 C8 1.398(2) . ?
C8 C9 1.385(2) . ?
C8 H8 0.9500 . ?
C9 C10 1.399(2) . ?
C9 C12 1.519(2) . ?
C10 C11 1.387(2) . ?
C10 C15 1.4974(19) . ?
C11 N1 1.3440(19) . ?
C11 H11 0.9500 . ?
C12 C13 1.521(2) . ?
C12 H12A 0.9900 . ?
C12 H12B 0.9900 . ?
C13 C14 1.557(3) . ?
C13 C16 1.563(3) . ?
C13 H13 1.0000 . ?
C14 C15 1.556(3) . ?
C14 H14A 0.9900 . ?
C14 H14B 0.9900 . ?
C15 C16 1.575(2) . ?
C15 H15 1.0000 . ?
C16 C17 1.528(2) . ?
C16 C18 1.529(2) . ?
C17 H17A 0.9800 . ?
C17 H17B 0.9800 . ?
C17 H17C 0.9800 . ?
C18 H18A 0.9800 . ?
C18 H18B 0.9800 . ?
C18 H18C 0.9800 . ?

loop_
_geom_torsion_atom_site_label_1
_geom_torsion_atom_site_label_2
_geom_torsion_atom_site_label_3
_geom_torsion_atom_site_label_4
_geom_torsion
_geom_torsion_site_symmetry_1
_geom_torsion_site_symmetry_2
_geom_torsion_site_symmetry_3
_geom_torsion_site_symmetry_4
_geom_torsion_publ_flag
C6 C1 C2 C3 1.1(4) . . . . ?
C1 C2 C3 C4 -2.2(4) . . . . ?
C2 C3 C4 C5 1.3(4) . . . . ?
C3 C4 C5 C6 0.7(3) . . . . ?
C2 C1 C6 C5 0.8(3) . . . . ?
C2 C1 C6 C7 -178.37(19) . . . . ?
C4 C5 C6 C1 -1.7(3) . . . . ?
C4 C5 C6 C7 177.45(16) . . . . ?
C1 C6 C7 N1 -5.9(2) . . . . ?
C5 C6 C7 N1 175.01(15) . . . . ?
C1 C6 C7 C8 172.07(16) . . . . ?
C5 C6 C7 C8 -7.0(2) . . . . ?
N1 C7 C8 C9 0.0(2) . . . . ?
C6 C7 C8 C9 -177.87(13) . . . . ?
C7 C8 C9 C10 -0.4(2) . . . . ?
C7 C8 C9 C12 178.68(14) . . . . ?
C8 C9 C10 C11 0.5(2) . . . . ?
C12 C9 C10 C11 -178.67(14) . . . . ?
C8 C9 C10 C15 -177.74(13) . . . . ?
C12 C9 C10 C15 3.11(19) . . . . ?
C9 C10 C11 N1 -0.1(2) . . . . ?
C15 C10 C11 N1 177.98(13) . . . . ?
C8 C9 C12 C13 178.09(14) . . . . ?
C10 C9 C12 C13 -2.8(2) . . . . ?
C9 C12 C13 C14 -45.9(2) . . . . ?
C9 C12 C13 C16 48.91(19) . . . . ?
C12 C13 C14 C15 84.34(15) . . . . ?
C16 C13 C14 C15 -27.82(12) . . . . ?
C11 C10 C15 C14 -133.29(16) . . . . ?
C9 C10 C15 C14 44.79(16) . . . . ?
C11 C10 C15 C16 133.96(16) . . . . ?
C9 C10 C15 C16 -47.97(18) . . . . ?
C13 C14 C15 C10 -81.81(13) . . . . ?
C13 C14 C15 C16 27.59(12) . . . . ?
C12 C13 C16 C17 38.3(2) . . . . ?
C14 C13 C16 C17 147.36(14) . . . . ?
C12 C13 C16 C18 166.68(14) . . . . ?
C14 C13 C16 C18 -84.31(14) . . . . ?
C12 C13 C16 C15 -81.53(14) . . . . ?
C14 C13 C16 C15 27.48(11) . . . . ?
C10 C15 C16 C17 -41.1(2) . . . . ?
C14 C15 C16 C17 -147.55(16) . . . . ?
C10 C15 C16 C18 -169.15(15) . . . . ?
C14 C15 C16 C18 84.39(17) . . . . ?
C10 C15 C16 C13 78.95(14) . . . . ?
C14 C15 C16 C13 -27.51(12) . . . . ?
C8 C7 N1 C11 0.4(2) . . . . ?
C6 C7 N1 C11 178.40(13) . . . . ?
C10 C11 N1 C7 -0.4(2) . . . . ?

loop_
_cod_related_entry_id
_cod_related_entry_database
_cod_related_entry_code
1 ChemSpider 30652591
